data_4001601
loop_
_publ_author_name
'Rische, Daniel'
'Parala, Harish'
'Gemel, Eliza'
'Winter, Manuela'
'Fischer, Roland A.'

_publ_section_title
;
 New Tungsten(VI) Guanidinato Complexes:&#x00A0; Synthesis,
 Characterization, and Application in Metal&#x2212;Organic Chemical Vapor
 Deposition of Tungsten Nitride Thin Films
;
_journal_issue 25
_journal_name_full 'Chemistry of Materials'
_journal_page_first 6075
_journal_paper_doi 10.1021/cm061999d
_journal_volume 18
_journal_year 2006
_chemical_formula_sum 'C18 H41 Cl2 N5 W'
_chemical_formula_weight 582.31
_chemical_name_systematic
; 
 ? 
;
_space_group_IT_number 14
_symmetry_cell_setting monoclinic
_symmetry_space_group_name_Hall '-P 2yn'
_symmetry_space_group_name_H-M 'P 1 21/n 1'
_atom_sites_solution_hydrogens geom
_atom_sites_solution_primary direct
_atom_sites_solution_secondary difmap
_audit_creation_method SHELXL-97
_cell_angle_alpha 90.00
_cell_angle_beta 101.430(6)
_cell_angle_gamma 90.00
_cell_formula_units_Z 4
_cell_length_a 8.8327(6)
_cell_length_b 19.0411(13)
_cell_length_c 15.2788(10)
_cell_measurement_reflns_used 2000
_cell_measurement_temperature 105(2)
_cell_measurement_theta_max 27.50
_cell_measurement_theta_min 3.15
_cell_volume 2518.7(3)
_computing_cell_refinement 'CrysAlis RED 1.171.13, Oxford Diffraction'
_computing_data_collection 'CrysAlis CCD 1.171.13, Oxford Diffraction'
_computing_data_reduction 'CrysAlis RED 1.171.13, Oxford Diffraction'
_computing_molecular_graphics SHELXL-97
_computing_publication_material SHELXL-97
_computing_structure_refinement 'SHELXL-97 (Sheldrick, 1997)'
_computing_structure_solution 'SHELXS-97 (Sheldrick, 1990)'
_diffrn_ambient_temperature 108(2)
_diffrn_measured_fraction_theta_full 0.987
_diffrn_measured_fraction_theta_max 0.987
_diffrn_measurement_device_type 'Sapphire2-CCD, Oxford Diffraction'
_diffrn_measurement_method '1109 images at 1.0 deg. in \w and 20 sec.'
_diffrn_radiation_monochromator graphite
_diffrn_radiation_source 'Enhance (Mo) X-ray Source'
_diffrn_radiation_type MoK\a
_diffrn_radiation_wavelength 0.71073
_diffrn_reflns_av_R_equivalents 0.0751
_diffrn_reflns_av_sigmaI/netI 0.0400
_diffrn_reflns_limit_h_max 10
_diffrn_reflns_limit_h_min -10
_diffrn_reflns_limit_k_max 20
_diffrn_reflns_limit_k_min -22
_diffrn_reflns_limit_l_max 15
_diffrn_reflns_limit_l_min -18
_diffrn_reflns_number 18388
_diffrn_reflns_theta_full 27.64
_diffrn_reflns_theta_max 25.00
_diffrn_reflns_theta_min 3.18
_exptl_absorpt_coefficient_mu 4.810
_exptl_absorpt_correction_T_max 0.263
_exptl_absorpt_correction_T_min 0.177
_exptl_absorpt_correction_type 'numeric analytical'
_exptl_absorpt_process_details 'Gaussian face-indexed'
_exptl_crystal_colour colourless
_exptl_crystal_density_diffrn 1.536
_exptl_crystal_density_method 'not measured'
_exptl_crystal_description prism
_exptl_crystal_F_000 1168
_exptl_crystal_size_max 0.33
_exptl_crystal_size_mid 0.23
_exptl_crystal_size_min 0.019
_refine_diff_density_max 2.553
_refine_diff_density_min -0.928
_refine_diff_density_rms 0.099
_refine_ls_extinction_method none
_refine_ls_goodness_of_fit_ref 1.954
_refine_ls_hydrogen_treatment mixed
_refine_ls_matrix_type full
_refine_ls_number_parameters 239
_refine_ls_number_reflns 5801
_refine_ls_number_restraints 0
_refine_ls_restrained_S_all 1.954
_refine_ls_R_factor_all 0.0301
_refine_ls_R_factor_gt 0.0263
_refine_ls_shift/su_max 0.002
_refine_ls_shift/su_mean 0.000
_refine_ls_structure_factor_coef Fsqd
_refine_ls_weighting_details 'calc w=1/[\s^2^(Fo^2^)+(0.0070P)^2^+0.0000P] where P=(Fo^2^+2Fc^2^)/3'
_refine_ls_weighting_scheme calc
_refine_ls_wR_factor_gt 0.0411
_refine_ls_wR_factor_ref 0.0415
_reflns_number_gt 3938
_reflns_number_total 4414
_reflns_threshold_expression >2sigma(I)
_cod_data_source_file cm061999dsi20060824_091732.cif
_cod_data_source_block sad
_cod_original_sg_symbol_H-M P2(1)/n
_cod_database_code 4001601

loop_
_symmetry_equiv_pos_as_xyz
'x, y, z'
'-x+1/2, y+1/2, -z+1/2'
'-x, -y, -z'
'x-1/2, -y-1/2, z-1/2'

loop_
_atom_site_label
_atom_site_type_symbol
_atom_site_fract_x
_atom_site_fract_y
_atom_site_fract_z
_atom_site_U_iso_or_equiv
_atom_site_adp_type
_atom_site_occupancy
_atom_site_symmetry_multiplicity
_atom_site_calc_flag
_atom_site_refinement_flags
W1 W 0.901281(11) 0.058115(5) 0.264011(6) 0.01182(3) Uani 1 1 d .
C21 C 0.8909(3) -0.15883(14) 0.25842(16) 0.0188(6) Uani 1 1 d .
H21A H 0.8523 -0.1533 0.3139 0.028 Uiso 1 1 calc R
H21B H 1.0041 -0.1574 0.2717 0.028 Uiso 1 1 calc R
H21C H 0.8560 -0.2040 0.2307 0.028 Uiso 1 1 calc R
C30 C 1.2635(3) 0.04392(14) 0.24920(19) 0.0240(7) Uani 1 1 d .
H30A H 1.3607 0.0723 0.2619 0.029 Uiso 1 1 calc R
N1 N 0.8093(2) 0.11521(11) 0.17953(13) 0.0151(5) Uani 1 1 d .
N2 N 0.8799(2) -0.03050(11) 0.23308(14) 0.0159(5) Uani 1 1 d .
C2 C 1.1557(3) 0.09575(13) 0.37546(16) 0.0139(5) Uani 1 1 d .
C40 C 0.9666(3) 0.13738(13) 0.46494(16) 0.0147(5) Uani 1 1 d .
H40A H 1.0608 0.1568 0.5048 0.018 Uiso 1 1 calc R
N5 N 1.2899(3) 0.10735(12) 0.43526(14) 0.0188(5) Uani 1 1 d .
C42 C 0.8657(3) 0.19839(14) 0.42359(17) 0.0201(6) Uani 1 1 d .
H42A H 0.9231 0.2273 0.3883 0.030 Uiso 1 1 calc R
H42B H 0.8369 0.2270 0.4711 0.030 Uiso 1 1 calc R
H42C H 0.7722 0.1801 0.3848 0.030 Uiso 1 1 calc R
C32 C 1.2085(4) 0.03971(15) 0.14920(18) 0.0262(7) Uani 1 1 d .
H32A H 1.1872 0.0871 0.1249 0.039 Uiso 1 1 calc R
H32B H 1.1140 0.0115 0.1356 0.039 Uiso 1 1 calc R
H32C H 1.2887 0.0178 0.1223 0.039 Uiso 1 1 calc R
N4 N 1.0149(2) 0.09623(11) 0.39361(13) 0.0126(4) Uani 1 1 d .
C10 C 0.7100(3) 0.13745(14) 0.09639(16) 0.0174(6) Uani 1 1 d .
C20 C 0.8276(3) -0.09784(13) 0.19291(17) 0.0169(6) Uani 1 1 d .
C22 C 0.8874(4) -0.10747(15) 0.10676(18) 0.0278(7) Uani 1 1 d .
H22A H 0.8486 -0.0693 0.0653 0.042 Uiso 1 1 calc R
H22B H 0.8514 -0.1526 0.0796 0.042 Uiso 1 1 calc R
H22C H 1.0005 -0.1066 0.1200 0.042 Uiso 1 1 calc R
N3 N 1.1441(2) 0.08111(11) 0.28747(13) 0.0141(5) Uani 1 1 d .
C51 C 1.3090(3) 0.08626(16) 0.52840(17) 0.0249(7) Uani 1 1 d .
H51A H 1.2101 0.0693 0.5400 0.037 Uiso 1 1 calc R
H51B H 1.3437 0.1266 0.5670 0.037 Uiso 1 1 calc R
H51C H 1.3860 0.0487 0.5409 0.037 Uiso 1 1 calc R
C41 C 0.8818(3) 0.09108(14) 0.52012(17) 0.0203(6) Uani 1 1 d .
H41A H 0.9493 0.0525 0.5461 0.030 Uiso 1 1 calc R
H41B H 0.7887 0.0719 0.4818 0.030 Uiso 1 1 calc R
H41C H 0.8524 0.1190 0.5680 0.030 Uiso 1 1 calc R
C52 C 1.4294(3) 0.13288(16) 0.4090(2) 0.0287(7) Uani 1 1 d .
H52A H 1.4062 0.1458 0.3457 0.043 Uiso 1 1 calc R
H52B H 1.5082 0.0959 0.4187 0.043 Uiso 1 1 calc R
H52C H 1.4680 0.1741 0.4450 0.043 Uiso 1 1 calc R
C12 C 0.7604(4) 0.20962(15) 0.07024(18) 0.0297(7) Uani 1 1 d .
H12A H 0.7513 0.2436 0.1171 0.045 Uiso 1 1 calc R
H12B H 0.6943 0.2243 0.0139 0.045 Uiso 1 1 calc R
H12C H 0.8680 0.2075 0.0628 0.045 Uiso 1 1 calc R
C31 C 1.2973(4) -0.02830(16) 0.2916(2) 0.0292(7) Uani 1 1 d .
H31A H 1.3310 -0.0231 0.3563 0.044 Uiso 1 1 calc R
H31B H 1.3791 -0.0511 0.2669 0.044 Uiso 1 1 calc R
H31C H 1.2036 -0.0571 0.2787 0.044 Uiso 1 1 calc R
C11 C 0.7226(4) 0.08480(16) 0.02287(18) 0.0345(8) Uani 1 1 d .
H11A H 0.6889 0.0384 0.0393 0.052 Uiso 1 1 calc R
H11B H 0.8301 0.0821 0.0154 0.052 Uiso 1 1 calc R
H11C H 0.6568 0.1000 -0.0333 0.052 Uiso 1 1 calc R
C23 C 0.6524(3) -0.09793(16) 0.1741(2) 0.0345(8) Uani 1 1 d .
H23A H 0.6137 -0.0594 0.1332 0.052 Uiso 1 1 calc R
H23B H 0.6160 -0.0917 0.2302 0.052 Uiso 1 1 calc R
H23C H 0.6142 -0.1427 0.1467 0.052 Uiso 1 1 calc R
Cl2 Cl 1.20991(10) 0.28630(4) 0.32272(5) 0.03392(18) Uani 1 1 d .
Cl1 Cl 1.18924(12) 0.25917(6) 0.13305(6) 0.0570(3) Uani 1 1 d .
C1 C 1.0948(4) 0.25459(16) 0.22290(17) 0.0291(7) Uani 1 1 d .
H1B H 1.0662 0.2052 0.2316 0.035 Uiso 1 1 calc R
H1C H 0.9984 0.2824 0.2089 0.035 Uiso 1 1 calc R
C13 C 0.5459(4) 0.1417(2) 0.1116(2) 0.0436(9) Uani 1 1 d .
H13A H 0.5130 0.0953 0.1284 0.065 Uiso 1 1 calc R
H13B H 0.4772 0.1574 0.0567 0.065 Uiso 1 1 calc R
H13C H 0.5413 0.1753 0.1597 0.065 Uiso 1 1 calc R
H1 H 0.754(3) 0.0571(13) 0.3162(17) 0.020(7) Uiso 1 1 d .

loop_
_atom_site_aniso_label
_atom_site_aniso_U_11
_atom_site_aniso_U_22
_atom_site_aniso_U_33
_atom_site_aniso_U_23
_atom_site_aniso_U_13
_atom_site_aniso_U_12
W1 0.01233(5) 0.01149(5) 0.01087(5) -0.00051(5) 0.00043(4) -0.00082(5)
C21 0.0225(15) 0.0206(14) 0.0136(13) -0.0045(11) 0.0040(11) -0.0076(12)
C30 0.0112(14) 0.0247(16) 0.0341(17) -0.0102(12) -0.0002(12) 0.0019(11)
N1 0.0142(12) 0.0151(11) 0.0154(11) 0.0007(9) 0.0019(9) 0.0002(9)
N2 0.0133(12) 0.0142(11) 0.0205(11) -0.0004(9) 0.0035(9) -0.0028(9)
C2 0.0159(14) 0.0077(12) 0.0169(13) 0.0001(10) 0.0005(10) -0.0005(10)
C40 0.0174(14) 0.0144(13) 0.0122(13) -0.0034(10) 0.0023(10) 0.0000(10)
N5 0.0136(12) 0.0221(13) 0.0191(12) -0.0036(9) -0.0009(9) -0.0012(9)
C42 0.0257(16) 0.0135(13) 0.0228(14) 0.0008(11) 0.0092(12) 0.0036(11)
C32 0.0279(17) 0.0329(18) 0.0196(15) -0.0124(12) 0.0087(12) -0.0106(13)
N4 0.0136(11) 0.0124(11) 0.0111(10) -0.0035(8) 0.0009(8) 0.0004(9)
C10 0.0176(14) 0.0172(14) 0.0148(13) 0.0012(10) -0.0028(11) 0.0014(11)
C20 0.0188(15) 0.0107(13) 0.0209(14) -0.0017(10) 0.0032(11) -0.0032(10)
C22 0.044(2) 0.0190(15) 0.0209(15) -0.0036(12) 0.0080(13) -0.0031(13)
N3 0.0142(12) 0.0140(11) 0.0143(11) -0.0025(8) 0.0034(9) 0.0000(8)
C51 0.0252(17) 0.0263(15) 0.0187(14) -0.0048(12) -0.0068(12) 0.0063(13)
C41 0.0286(17) 0.0175(14) 0.0163(14) 0.0011(11) 0.0078(12) 0.0009(12)
C52 0.0149(15) 0.0349(18) 0.0342(17) -0.0113(14) 0.0002(13) -0.0060(13)
C12 0.046(2) 0.0177(15) 0.0207(15) 0.0035(12) -0.0043(13) 0.0005(14)
C31 0.0249(17) 0.0267(16) 0.0388(18) -0.0029(13) 0.0129(14) 0.0091(13)
C11 0.056(2) 0.0226(16) 0.0185(15) -0.0021(12) -0.0074(14) 0.0074(15)
C23 0.0227(17) 0.0209(16) 0.058(2) -0.0119(15) 0.0038(15) -0.0063(13)
Cl2 0.0362(5) 0.0352(4) 0.0289(4) -0.0026(3) 0.0028(3) -0.0049(4)
Cl1 0.0607(7) 0.0803(8) 0.0366(5) -0.0103(5) 0.0255(4) -0.0343(6)
C1 0.0315(18) 0.0306(17) 0.0261(16) -0.0013(13) 0.0080(13) -0.0073(14)
C13 0.0207(18) 0.071(3) 0.037(2) 0.0161(17) 0.0000(14) 0.0053(17)

loop_
_atom_type_symbol
_atom_type_description
_atom_type_scat_dispersion_real
_atom_type_scat_dispersion_imag
_atom_type_scat_source
C C 0.0033 0.0016 'International Tables Vol C Tables 4.2.6.8 and 6.1.1.4'
H H 0.0000 0.0000 'International Tables Vol C Tables 4.2.6.8 and 6.1.1.4'
N N 0.0061 0.0033 'International Tables Vol C Tables 4.2.6.8 and 6.1.1.4'
Cl Cl 0.1484 0.1585 'International Tables Vol C Tables 4.2.6.8 and 6.1.1.4'
W W -0.8490 6.8722 'International Tables Vol C Tables 4.2.6.8 and 6.1.1.4'

loop_
_geom_angle_atom_site_label_1
_geom_angle_atom_site_label_2
_geom_angle_atom_site_label_3
_geom_angle
N2 W1 N1 112.83(9)
N2 W1 N3 106.97(9)
N1 W1 N3 107.28(9)
N2 W1 N4 125.19(9)
N1 W1 N4 121.88(9)
N3 W1 N4 60.77(8)
N2 W1 C2 117.94(9)
N1 W1 C2 121.12(9)
N3 W1 C2 30.87(7)
N4 W1 C2 30.09(8)
N3 C30 C32 108.2(2)
N3 C30 C31 111.0(2)
C32 C30 C31 112.2(2)
C10 N1 W1 158.56(18)
C20 N2 W1 165.81(19)
N4 C2 N3 108.6(2)
N4 C2 N5 125.8(2)
N3 C2 N5 125.6(2)
N4 C2 W1 54.73(12)
N3 C2 W1 54.34(12)
N5 C2 W1 173.51(18)
N4 C40 C41 110.5(2)
N4 C40 C42 109.3(2)
C41 C40 C42 111.2(2)
C2 N5 C52 122.8(2)
C2 N5 C51 121.8(2)
C52 N5 C51 115.0(2)
C2 N4 C40 125.4(2)
C2 N4 W1 95.19(15)
C40 N4 W1 135.00(16)
N1 C10 C13 108.1(2)
N1 C10 C12 109.6(2)
C13 C10 C12 109.3(3)
N1 C10 C11 109.4(2)
C13 C10 C11 111.1(3)
C12 C10 C11 109.4(2)
N2 C20 C23 107.9(2)
N2 C20 C22 109.6(2)
C23 C20 C22 110.6(2)
N2 C20 C21 109.9(2)
C23 C20 C21 110.0(2)
C22 C20 C21 108.8(2)
C2 N3 C30 124.7(2)
C2 N3 W1 94.79(15)
C30 N3 W1 126.95(16)
Cl1 C1 Cl2 112.33(17)

loop_
_geom_bond_atom_site_label_1
_geom_bond_atom_site_label_2
_geom_bond_distance
W1 N2 1.752(2)
W1 N1 1.758(2)
W1 N3 2.149(2)
W1 N4 2.1603(19)
W1 C2 2.635(2)
C21 C20 1.562(4)
C30 N3 1.483(3)
C30 C32 1.511(4)
C30 C31 1.524(4)
N1 C10 1.456(3)
N2 C20 1.457(3)
C2 N4 1.327(3)
C2 N3 1.357(3)
C2 N5 1.364(3)
C40 N4 1.473(3)
C40 C41 1.516(4)
C40 C42 1.523(3)
N5 C52 1.453(3)
N5 C51 1.456(3)
C10 C13 1.516(4)
C10 C12 1.522(4)
C10 C11 1.526(4)
C20 C23 1.518(4)
C20 C22 1.523(4)
Cl2 C1 1.763(3)
Cl1 C1 1.744(3)

loop_
_geom_torsion_atom_site_label_1
_geom_torsion_atom_site_label_2
_geom_torsion_atom_site_label_3
_geom_torsion_atom_site_label_4
_geom_torsion
N2 W1 N1 C10 11.2(5)
N3 W1 N1 C10 128.8(5)
N4 W1 N1 C10 -165.3(5)
C2 W1 N1 C10 159.2(5)
N1 W1 N2 C20 -26.1(8)
N3 W1 N2 C20 -143.8(7)
N4 W1 N2 C20 150.3(7)
C2 W1 N2 C20 -175.2(7)
N2 W1 C2 N4 -112.69(16)
N1 W1 C2 N4 100.88(16)
N3 W1 C2 N4 171.4(2)
N2 W1 C2 N3 75.91(16)
N1 W1 C2 N3 -70.51(17)
N4 W1 C2 N3 -171.4(2)
N2 W1 C2 N5 -15.4(17)
N1 W1 C2 N5 -161.8(17)
N3 W1 C2 N5 -91.3(17)
N4 W1 C2 N5 97.3(17)
N4 C2 N5 C52 -155.4(3)
N3 C2 N5 C52 25.3(4)
W1 C2 N5 C52 112.0(17)
N4 C2 N5 C51 32.8(4)
N3 C2 N5 C51 -146.5(3)
W1 C2 N5 C51 -59.8(18)
N3 C2 N4 C40 -152.0(2)
N5 C2 N4 C40 28.6(4)
W1 C2 N4 C40 -159.4(3)
N3 C2 N4 W1 7.4(2)
N5 C2 N4 W1 -172.1(2)
C41 C40 N4 C2 -130.5(3)
C42 C40 N4 C2 106.8(3)
C41 C40 N4 W1 79.2(3)
C42 C40 N4 W1 -43.4(3)
N2 W1 N4 C2 85.79(17)
N1 W1 N4 C2 -98.07(16)
N3 W1 N4 C2 -5.05(14)
N2 W1 N4 C40 -118.2(2)
N1 W1 N4 C40 58.0(2)
N3 W1 N4 C40 151.0(2)
C2 W1 N4 C40 156.0(3)
W1 N1 C10 C13 81.4(5)
W1 N1 C10 C12 -159.7(4)
W1 N1 C10 C11 -39.7(6)
W1 N2 C20 C23 -33.7(8)
W1 N2 C20 C22 86.8(8)
W1 N2 C20 C21 -153.7(7)
N4 C2 N3 C30 -149.8(2)
N5 C2 N3 C30 29.7(4)
W1 C2 N3 C30 -142.3(3)
N4 C2 N3 W1 -7.4(2)
N5 C2 N3 W1 172.0(2)
C32 C30 N3 C2 -178.6(2)
C31 C30 N3 C2 57.8(3)
C32 C30 N3 W1 51.0(3)
C31 C30 N3 W1 -72.6(3)
N2 W1 N3 C2 -116.38(15)
N1 W1 N3 C2 122.31(15)
N4 W1 N3 C2 4.93(13)
N2 W1 N3 C30 24.7(2)
N1 W1 N3 C30 -96.6(2)
N4 W1 N3 C30 146.0(2)
C2 W1 N3 C30 141.1(3)
